data_7226439
loop_
_publ_author_name
'Li, Yanan'
'Shu, Yuan-jie'
'Wang, Bozhou'
'Zhang, Shengyong'
'Zhai, Lian-jie'

_publ_section_title
;
 Synthesis, structure and properties of neutral energetic materials based
 on N-functionalization of 3,6-dinitropyrazolo[4,3-c]pyrazole
;
_journal_name_full 'RSC Adv.'
_journal_paper_doi 10.1039/C6RA19556C
_journal_year 2016
_chemical_formula_moiety C4H4N8O4
_chemical_formula_sum 'C4 H4 N8 O4'
_chemical_formula_weight 228.15
_chemical_melting_point ?
_chemical_name_systematic
; 
 1,4-diamino-3,6-dinitropyrazolo[4,3-c]pyrazole 
;
_space_group_IT_number 61
_symmetry_cell_setting orthorhombic
_symmetry_space_group_name_Hall '-P 2ac 2ab'
_symmetry_space_group_name_H-M 'P b c a'
_atom_sites_solution_hydrogens geom
_atom_sites_solution_primary direct
_atom_sites_solution_secondary difmap
_audit_creation_method SHELXL-97
_audit_update_record
;
2016-08-17 deposited with the CCDC.
2016-08-31 downloaded from the CCDC.
;
_cell_angle_alpha 90.00
_cell_angle_beta 90.00
_cell_angle_gamma 90.00
_cell_formula_units_Z 4
_cell_length_a 9.082(2)
_cell_length_b 5.4849(13)
_cell_length_c 16.575(4)
_cell_measurement_reflns_used 2044
_cell_measurement_temperature 296(2)
_cell_measurement_theta_max 27.40
_cell_measurement_theta_min 3.33
_cell_volume 825.7(3)
_computing_cell_refinement 'Bruker SAINT'
_computing_data_collection 'Bruker APEX2'
_computing_data_reduction 'Bruker SAINT'
_computing_molecular_graphics 'Bruker SHELXTL'
_computing_publication_material 'Bruker SHELXTL'
_computing_structure_refinement 'SHELXL-97 (Sheldrick, 1997)'
_computing_structure_solution 'SHELXS-97 (Sheldrick, 1990)'
_diffrn_ambient_temperature 296(2)
_diffrn_measured_fraction_theta_full 0.997
_diffrn_measured_fraction_theta_max 0.997
_diffrn_measurement_device_type 'Bruker APEX-II CCD'
_diffrn_measurement_method '\f and \w scans'
_diffrn_radiation_monochromator graphite
_diffrn_radiation_source 'fine-focus sealed tube'
_diffrn_radiation_type MoK\a
_diffrn_radiation_wavelength 0.71073
_diffrn_reflns_av_R_equivalents 0.0239
_diffrn_reflns_av_sigmaI/netI 0.0169
_diffrn_reflns_limit_h_max 6
_diffrn_reflns_limit_h_min -10
_diffrn_reflns_limit_k_max 6
_diffrn_reflns_limit_k_min -6
_diffrn_reflns_limit_l_max 19
_diffrn_reflns_limit_l_min -19
_diffrn_reflns_number 3659
_diffrn_reflns_theta_full 25.09
_diffrn_reflns_theta_max 25.09
_diffrn_reflns_theta_min 3.33
_exptl_absorpt_coefficient_mu 0.162
_exptl_absorpt_correction_T_max 0.9773
_exptl_absorpt_correction_T_min 0.9515
_exptl_absorpt_correction_type multi-scan
_exptl_absorpt_process_details SADABS
_exptl_crystal_colour brown
_exptl_crystal_density_diffrn 1.835
_exptl_crystal_density_method 'not measured'
_exptl_crystal_description block
_exptl_crystal_F_000 464
_exptl_crystal_size_max 0.31
_exptl_crystal_size_mid 0.27
_exptl_crystal_size_min 0.14
_refine_diff_density_max 0.255
_refine_diff_density_min -0.151
_refine_diff_density_rms 0.037
_refine_ls_extinction_coef 0.012(3)
_refine_ls_extinction_expression Fc^*^=kFc[1+0.001xFc^2^\l^3^/sin(2\q)]^-1/4^
_refine_ls_extinction_method SHELXL
_refine_ls_goodness_of_fit_ref 1.049
_refine_ls_hydrogen_treatment mixed
_refine_ls_matrix_type full
_refine_ls_number_parameters 82
_refine_ls_number_reflns 736
_refine_ls_number_restraints 0
_refine_ls_restrained_S_all 1.049
_refine_ls_R_factor_all 0.0307
_refine_ls_R_factor_gt 0.0291
_refine_ls_shift/su_max 0.000
_refine_ls_shift/su_mean 0.000
_refine_ls_structure_factor_coef Fsqd
_refine_ls_weighting_details 'calc w=1/[\s^2^(Fo^2^)+(0.0513P)^2^+0.1878P] where P=(Fo^2^+2Fc^2^)/3'
_refine_ls_weighting_scheme calc
_refine_ls_wR_factor_gt 0.0816
_refine_ls_wR_factor_ref 0.0834
_reflns_number_gt 690
_reflns_number_total 736
_reflns_threshold_expression >2sigma(I)
_cod_data_source_file c6ra19556c2.cif
_cod_data_source_block xb8881
_cod_depositor_comments
;
The following automatic conversions were performed:

'_chemical_melting_point' value 'none' was changed to '?' - the value
is undefined or not given.

'_symmetry_cell_setting' value 'Orthorhombic' changed to
'orthorhombic' according to
/usr/data/users/saulius/crontab/automatic-downloads/rss-feeds/RSC/lib/dictionaries/cif_core.dic
dictionary named 'cif_core.dic' version 2.4.2 from 2011-04-26.

'_exptl_absorpt_correction_type' value 'MULTI-SCAN' changed to
'multi-scan' according to
/usr/data/users/saulius/crontab/automatic-downloads/rss-feeds/RSC/lib/dictionaries/cif_core.dic
dictionary named 'cif_core.dic' version 2.4.2 from 2011-04-26.

Automatic conversion script
Id: cif_fix_values 4268 2015-11-12 08:31:59Z antanas 
;
_cod_original_sg_symbol_H-M Pbca
_cod_database_code 7226439

loop_
_symmetry_equiv_pos_as_xyz
'x, y, z'
'-x+1/2, -y, z+1/2'
'-x, y+1/2, -z+1/2'
'x+1/2, -y+1/2, -z'
'-x, -y, -z'
'x-1/2, y, -z-1/2'
'x, -y-1/2, z-1/2'
'-x-1/2, y-1/2, z'

loop_
_atom_site_label
_atom_site_type_symbol
_atom_site_fract_x
_atom_site_fract_y
_atom_site_fract_z
_atom_site_U_iso_or_equiv
_atom_site_adp_type
_atom_site_occupancy
_atom_site_symmetry_multiplicity
_atom_site_calc_flag
N1 N 0.91365(13) 0.3274(2) 0.36017(7) 0.0362(3) Uani 1 1 d
N2 N 0.86091(12) 0.31381(19) 0.50191(6) 0.0323(3) Uani 1 1 d
N3 N 0.89811(12) 0.17243(19) 0.56434(6) 0.0305(3) Uani 1 1 d
N4 N 0.83558(16) 0.2219(2) 0.63958(7) 0.0381(3) Uani 1 1 d
O1 O 0.84216(13) 0.5134(2) 0.35175(7) 0.0548(4) Uani 1 1 d
O2 O 0.97739(14) 0.2221(2) 0.30522(6) 0.0537(4) Uani 1 1 d
C1 C 0.92890(14) 0.2206(2) 0.43810(7) 0.0300(3) Uani 1 1 d
C2 C 0.98851(13) -0.0134(2) 0.54078(8) 0.0288(3) Uani 1 1 d
H4A H 0.779(2) 0.093(4) 0.6510(11) 0.052(5) Uiso 1 1 d
H4B H 0.904(2) 0.221(3) 0.6739(12) 0.053(5) Uiso 1 1 d

loop_
_atom_site_aniso_label
_atom_site_aniso_U_11
_atom_site_aniso_U_22
_atom_site_aniso_U_33
_atom_site_aniso_U_23
_atom_site_aniso_U_13
_atom_site_aniso_U_12
N1 0.0363(6) 0.0379(7) 0.0344(6) 0.0056(5) -0.0013(5) 0.0018(5)
N2 0.0347(6) 0.0288(6) 0.0333(7) 0.0009(4) -0.0015(4) 0.0012(4)
N3 0.0338(6) 0.0300(6) 0.0277(6) -0.0023(4) 0.0002(4) 0.0024(5)
N4 0.0457(7) 0.0396(7) 0.0288(7) -0.0039(5) 0.0044(5) 0.0032(6)
O1 0.0603(7) 0.0501(7) 0.0541(7) 0.0202(5) 0.0060(5) 0.0214(5)
O2 0.0687(8) 0.0619(8) 0.0306(6) 0.0048(5) 0.0042(5) 0.0194(6)
C1 0.0321(7) 0.0285(7) 0.0294(7) 0.0003(5) -0.0022(5) -0.0008(5)
C2 0.0300(6) 0.0291(7) 0.0273(6) -0.0022(5) -0.0021(4) -0.0009(5)

loop_
_atom_type_symbol
_atom_type_description
_atom_type_scat_dispersion_real
_atom_type_scat_dispersion_imag
_atom_type_scat_source
C C 0.0033 0.0016 'International Tables Vol C Tables 4.2.6.8 and 6.1.1.4'
H H 0.0000 0.0000 'International Tables Vol C Tables 4.2.6.8 and 6.1.1.4'
N N 0.0061 0.0033 'International Tables Vol C Tables 4.2.6.8 and 6.1.1.4'
O O 0.0106 0.0060 'International Tables Vol C Tables 4.2.6.8 and 6.1.1.4'

loop_
_geom_angle_atom_site_label_1
_geom_angle_atom_site_label_2
_geom_angle_atom_site_label_3
_geom_angle
_geom_angle_site_symmetry_1
_geom_angle_site_symmetry_3
O1 N1 O2 124.21(11) . .
O1 N1 C1 120.02(12) . .
O2 N1 C1 115.76(11) . .
C1 N2 N3 106.01(10) . .
N2 N3 C2 111.32(10) . .
N2 N3 N4 118.41(10) . .
C2 N3 N4 130.13(11) . .
N3 N4 H4A 105.7(11) . .
N3 N4 H4B 107.4(13) . .
H4A N4 H4B 106.2(17) . .
N2 C1 C2 111.17(11) . 5_756
N2 C1 N1 121.24(12) . .
C2 C1 N1 127.59(12) 5_756 .
N3 C2 C2 107.00(13) . 5_756
N3 C2 C1 148.50(12) . 5_756
C2 C2 C1 104.50(13) 5_756 5_756

loop_
_geom_bond_atom_site_label_1
_geom_bond_atom_site_label_2
_geom_bond_distance
_geom_bond_site_symmetry_2
N1 O1 1.2172(16) .
N1 O2 1.2240(15) .
N1 C1 1.4250(17) .
N2 C1 1.3274(16) .
N2 N3 1.3364(15) .
N3 C2 1.3659(16) .
N3 N4 1.3969(16) .
N4 H4A 0.89(2) .
N4 H4B 0.84(2) .
C1 C2 1.4057(17) 5_756
C2 C2 1.376(3) 5_756
C2 C1 1.4057(17) 5_756

loop_
_geom_torsion_atom_site_label_1
_geom_torsion_atom_site_label_2
_geom_torsion_atom_site_label_3
_geom_torsion_atom_site_label_4
_geom_torsion
_geom_torsion_site_symmetry_4
C1 N2 N3 C2 -0.72(14) .
C1 N2 N3 N4 -176.87(12) .
N3 N2 C1 C2 0.32(14) 5_756
N3 N2 C1 N1 -179.96(11) .
O1 N1 C1 N2 3.1(2) .
O2 N1 C1 N2 -177.78(12) .
O1 N1 C1 C2 -177.27(13) 5_756
O2 N1 C1 C2 1.9(2) 5_756
N2 N3 C2 C2 0.84(17) 5_756
N4 N3 C2 C2 176.41(14) 5_756
N2 N3 C2 C1 179.75(19) 5_756
N4 N3 C2 C1 -4.7(3) 5_756
